data_4506763
loop_
_publ_author_name
'Manna, Paulami'
'Tripuramallu, Bharat Kumar'
'Das, Samar K.'

_publ_section_title
;
 Synthesis, Structural Characterization, and Magnetic Properties of a New
 Series of Coordination Polymers: Importance of Steric Hindrance at the
 Coordination Sphere
;
_journal_issue 9
_journal_name_full 'Crystal Growth &amp; Design'
_journal_page_first 4607
_journal_paper_doi 10.1021/cg300800h
_journal_volume 12
_journal_year 2012
_chemical_formula_moiety 'C19 H17 Co N2 O4'
_chemical_formula_sum 'C19 H17 Co N2 O4'
_chemical_formula_weight 396.28
_chemical_name_systematic
;
 ?
;
_space_group_IT_number 14
_symmetry_cell_setting monoclinic
_symmetry_space_group_name_Hall '-P 2ybc'
_symmetry_space_group_name_H-M 'P 1 21/c 1'
_atom_sites_solution_hydrogens geom
_atom_sites_solution_primary direct
_atom_sites_solution_secondary difmap
_audit_creation_method SHELXL-97
_cell_angle_alpha 90.00
_cell_angle_beta 95.36(3)
_cell_angle_gamma 90.00
_cell_formula_units_Z 4
_cell_length_a 10.783(2)
_cell_length_b 9.897(2)
_cell_length_c 15.585(3)
_cell_measurement_temperature 293(2)
_cell_volume 1655.9(6)
_computing_structure_refinement 'SHELXL-97 (Sheldrick, 1997)'
_computing_structure_solution 'SHELXS-97 (Sheldrick, 1990)'
_diffrn_ambient_temperature 293(2)
_diffrn_measured_fraction_theta_full 0.996
_diffrn_measured_fraction_theta_max 0.996
_diffrn_radiation_monochromator graphite
_diffrn_radiation_source 'fine-focus sealed tube'
_diffrn_radiation_type MoK\a
_diffrn_radiation_wavelength 0.71073
_diffrn_reflns_av_R_equivalents 0.0299
_diffrn_reflns_av_sigmaI/netI 0.0217
_diffrn_reflns_limit_h_max 13
_diffrn_reflns_limit_h_min -13
_diffrn_reflns_limit_k_max 12
_diffrn_reflns_limit_k_min -12
_diffrn_reflns_limit_l_max 19
_diffrn_reflns_limit_l_min -19
_diffrn_reflns_number 16109
_diffrn_reflns_theta_full 25.98
_diffrn_reflns_theta_max 25.98
_diffrn_reflns_theta_min 1.90
_exptl_absorpt_coefficient_mu 1.065
_exptl_absorpt_correction_T_max 0.9010
_exptl_absorpt_correction_T_min 0.6754
_exptl_absorpt_correction_type empirical
_exptl_crystal_density_diffrn 1.590
_exptl_crystal_density_method 'not measured'
_exptl_crystal_F_000 816
_exptl_crystal_size_max 0.40
_exptl_crystal_size_mid 0.20
_exptl_crystal_size_min 0.10
_refine_diff_density_max 0.399
_refine_diff_density_min -0.202
_refine_diff_density_rms 0.060
_refine_ls_extinction_method none
_refine_ls_goodness_of_fit_ref 1.048
_refine_ls_hydrogen_treatment mixed
_refine_ls_matrix_type full
_refine_ls_number_parameters 239
_refine_ls_number_reflns 3236
_refine_ls_number_restraints 0
_refine_ls_restrained_S_all 1.048
_refine_ls_R_factor_all 0.0317
_refine_ls_R_factor_gt 0.0298
_refine_ls_shift/su_max 0.009
_refine_ls_shift/su_mean 0.001
_refine_ls_structure_factor_coef Fsqd
_refine_ls_weighting_details 'calc w=1/[\s^2^(Fo^2^)+(0.0395P)^2^+1.1229P] where P=(Fo^2^+2Fc^2^)/3'
_refine_ls_weighting_scheme calc
_refine_ls_wR_factor_gt 0.0744
_refine_ls_wR_factor_ref 0.0755
_reflns_number_gt 3044
_reflns_number_total 3236
_reflns_threshold_expression >2sigma(I)
_cod_data_source_file cg300800h_si_002.cif
_cod_data_source_block compound-5
_cod_original_sg_symbol_H-M P2(1)/c
_cod_database_code 4506763

loop_
_symmetry_equiv_pos_as_xyz
'x, y, z'
'-x, y+1/2, -z+1/2'
'-x, -y, -z'
'x, -y-1/2, z-1/2'

loop_
_atom_site_label
_atom_site_type_symbol
_atom_site_fract_x
_atom_site_fract_y
_atom_site_fract_z
_atom_site_U_iso_or_equiv
_atom_site_adp_type
_atom_site_occupancy
_atom_site_symmetry_multiplicity
_atom_site_calc_flag
_atom_site_refinement_flags
Co1 Co 0.12881(2) 1.01106(2) 1.030358(14) 0.01529(9) Uani 1 1 d .
O1 O 0.20547(12) 1.12856(13) 0.94195(8) 0.0220(3) Uani 1 1 d .
O4 O 0.13084(11) 0.84831(12) 0.94895(7) 0.0169(3) Uani 1 1 d .
O3 O 0.07021(11) 1.16589(12) 1.10042(8) 0.0183(3) Uani 1 1 d .
O2 O 0.00386(12) 1.10647(13) 0.90530(8) 0.0219(3) Uani 1 1 d .
N1 N 0.28196(13) 0.95157(15) 1.11285(9) 0.0161(3) Uani 1 1 d .
C1 C 0.27566(18) 0.98278(18) 1.19676(12) 0.0203(4) Uani 1 1 d .
H1 H 0.2030 1.0226 1.2125 0.024 Uiso 1 1 calc R
N2 N 0.39162(14) 0.86436(15) 1.00483(10) 0.0181(3) Uani 1 1 d .
C2 C 0.38696(16) 0.89266(17) 1.08946(11) 0.0170(4) Uani 1 1 d .
C3 C 0.10995(17) 1.14570(17) 0.88959(11) 0.0181(4) Uani 1 1 d .
C4 C 0.12610(16) 1.09162(18) 0.73766(11) 0.0171(4) Uani 1 1 d .
C5 C 0.47763(18) 0.8975(2) 1.23581(12) 0.0251(4) Uani 1 1 d .
H5 H 0.5433 0.8792 1.2772 0.030 Uiso 1 1 calc R
C6 C 0.13930(18) 0.87509(19) 0.62445(12) 0.0240(4) Uani 1 1 d .
H6 H 0.1439 0.8040 0.5859 0.029 Uiso 1 1 calc R
C7 C 0.04244(18) 0.96721(19) 0.61373(12) 0.0212(4) Uani 1 1 d .
H7 H -0.0190 0.9555 0.5683 0.025 Uiso 1 1 calc R
C8 C 0.37026(18) 0.9590(2) 1.25976(12) 0.0250(4) Uani 1 1 d .
H8 H 0.3629 0.9833 1.3167 0.030 Uiso 1 1 calc R
C9 C 0.12602(17) 1.20578(18) 0.80236(11) 0.0195(4) Uani 1 1 d .
H9A H 0.2039 1.2552 0.8043 0.023 Uiso 1 1 calc R
H9B H 0.0584 1.2679 0.7858 0.023 Uiso 1 1 calc R
C10 C 0.49603(16) 0.64076(19) 0.98769(11) 0.0172(4) Uani 1 1 d .
C11 C 0.49294(16) 0.79215(18) 0.97092(12) 0.0196(4) Uani 1 1 d .
H11A H 0.5709 0.8308 0.9957 0.023 Uiso 1 1 calc R
H11B H 0.4881 0.8068 0.9092 0.023 Uiso 1 1 calc R
C12 C 0.22083(18) 0.99620(18) 0.74935(12) 0.0200(4) Uani 1 1 d .
H12 H 0.2801 1.0043 0.7964 0.024 Uiso 1 1 calc R
C13 C 0.48703(17) 0.86360(19) 1.15130(12) 0.0219(4) Uani 1 1 d .
H13 H 0.5586 0.8220 1.1351 0.026 Uiso 1 1 calc R
C14 C 0.60602(17) 0.56925(19) 0.98285(11) 0.0201(4) Uani 1 1 d .
H14 H 0.6780 0.6150 0.9715 0.024 Uiso 1 1 calc R
C15 C 0.39047(16) 0.56957(19) 1.00520(11) 0.0195(4) Uani 1 1 d .
H15 H 0.3161 0.6158 1.0090 0.023 Uiso 1 1 calc R
C16 C 0.03435(16) 1.07662(18) 0.66887(11) 0.0180(4) Uani 1 1 d .
C17 C 0.22909(18) 0.88997(19) 0.69306(12) 0.0236(4) Uani 1 1 d .
H17 H 0.2946 0.8288 0.7012 0.028 Uiso 1 1 calc R
C18 C -0.04104(16) 1.20519(18) 1.09640(11) 0.0168(4) Uani 1 1 d .
C19 C -0.07184(16) 1.17424(19) 0.65074(12) 0.0205(4) Uani 1 1 d .
H19A H -0.0973 1.2068 0.7051 0.025 Uiso 1 1 calc R
H19B H -0.1420 1.1264 0.6213 0.025 Uiso 1 1 calc R
H1N H 0.328(2) 0.867(2) 0.9761(14) 0.019(5) Uiso 1 1 d .

loop_
_atom_site_aniso_label
_atom_site_aniso_U_11
_atom_site_aniso_U_22
_atom_site_aniso_U_33
_atom_site_aniso_U_23
_atom_site_aniso_U_13
_atom_site_aniso_U_12
Co1 0.01380(14) 0.01520(14) 0.01650(14) -0.00272(9) -0.00058(9) 0.00121(8)
O1 0.0260(7) 0.0210(7) 0.0181(6) 0.0002(5) -0.0026(5) 0.0001(5)
O4 0.0169(6) 0.0170(6) 0.0163(6) -0.0032(5) -0.0007(5) 0.0002(5)
O3 0.0158(6) 0.0182(6) 0.0206(6) -0.0051(5) 0.0002(5) 0.0010(5)
O2 0.0228(7) 0.0181(6) 0.0259(7) 0.0008(5) 0.0091(5) 0.0006(5)
N1 0.0161(7) 0.0155(7) 0.0164(7) 0.0004(6) 0.0000(6) -0.0007(6)
C1 0.0211(9) 0.0212(9) 0.0190(9) -0.0007(7) 0.0032(7) -0.0016(7)
N2 0.0149(8) 0.0204(8) 0.0182(8) -0.0010(6) -0.0024(6) 0.0032(6)
C2 0.0160(8) 0.0147(8) 0.0204(9) 0.0009(7) 0.0015(7) -0.0031(6)
C3 0.0222(9) 0.0125(8) 0.0198(9) -0.0028(7) 0.0031(7) 0.0012(7)
C4 0.0192(9) 0.0161(8) 0.0166(8) 0.0029(7) 0.0051(7) -0.0010(7)
C5 0.0211(10) 0.0296(10) 0.0235(10) 0.0050(8) -0.0047(7) -0.0047(8)
C6 0.0320(10) 0.0183(9) 0.0236(9) -0.0038(7) 0.0124(8) -0.0063(8)
C7 0.0248(10) 0.0228(9) 0.0159(8) 0.0019(7) 0.0021(7) -0.0087(8)
C8 0.0262(10) 0.0317(10) 0.0166(9) -0.0002(8) -0.0005(7) -0.0045(8)
C9 0.0209(9) 0.0168(9) 0.0209(9) 0.0024(7) 0.0031(7) 0.0000(7)
C10 0.0190(9) 0.0182(9) 0.0143(8) -0.0017(7) 0.0011(6) 0.0013(7)
C11 0.0182(9) 0.0201(9) 0.0207(9) -0.0001(7) 0.0037(7) 0.0008(7)
C12 0.0181(9) 0.0224(10) 0.0196(9) 0.0033(7) 0.0027(7) 0.0004(7)
C13 0.0164(9) 0.0238(10) 0.0248(9) 0.0018(8) -0.0010(7) -0.0005(7)
C14 0.0157(8) 0.0223(9) 0.0226(9) 0.0001(7) 0.0037(7) -0.0016(7)
C15 0.0149(8) 0.0235(10) 0.0205(9) -0.0019(7) 0.0025(7) 0.0036(7)
C16 0.0184(9) 0.0187(9) 0.0176(8) 0.0070(7) 0.0047(7) -0.0019(7)
C17 0.0241(10) 0.0194(9) 0.0288(10) 0.0034(8) 0.0110(8) 0.0043(7)
C18 0.0187(9) 0.0170(8) 0.0146(8) 0.0000(7) 0.0016(6) 0.0005(7)
C19 0.0174(9) 0.0229(9) 0.0212(9) 0.0059(7) 0.0013(7) -0.0022(7)

loop_
_atom_type_symbol
_atom_type_description
_atom_type_scat_dispersion_real
_atom_type_scat_dispersion_imag
_atom_type_scat_source
C C 0.0033 0.0016 'International Tables Vol C Tables 4.2.6.8 and 6.1.1.4'
H H 0.0000 0.0000 'International Tables Vol C Tables 4.2.6.8 and 6.1.1.4'
N N 0.0061 0.0033 'International Tables Vol C Tables 4.2.6.8 and 6.1.1.4'
O O 0.0106 0.0060 'International Tables Vol C Tables 4.2.6.8 and 6.1.1.4'
Co Co 0.3494 0.9721 'International Tables Vol C Tables 4.2.6.8 and 6.1.1.4'

loop_
_geom_angle_atom_site_label_1
_geom_angle_atom_site_label_2
_geom_angle_atom_site_label_3
_geom_angle
_geom_angle_site_symmetry_1
_geom_angle_site_symmetry_3
O3 Co1 O1 95.74(5) . .
O3 Co1 O4 162.38(5) . .
O1 Co1 O4 90.08(5) . .
O3 Co1 N1 98.69(6) . .
O1 Co1 N1 103.34(6) . .
O4 Co1 N1 96.10(6) . .
O3 Co1 O2 84.45(5) . 3_577
O1 Co1 O2 161.66(5) . 3_577
O4 Co1 O2 84.85(5) . 3_577
N1 Co1 O2 94.73(6) . 3_577
O3 Co1 Co1 83.89(4) . 3_577
O1 Co1 Co1 105.25(4) . 3_577
O4 Co1 Co1 78.54(4) . 3_577
N1 Co1 Co1 150.88(4) . 3_577
O2 Co1 Co1 56.46(4) 3_577 3_577
C3 O1 Co1 98.95(11) . .
C18 O4 Co1 128.63(11) 3_577 .
C18 O3 Co1 123.62(11) . .
C3 O2 Co1 155.89(12) . 3_577
C1 N1 C2 118.55(15) . .
C1 N1 Co1 115.11(12) . .
C2 N1 Co1 126.23(12) . .
N1 C1 C8 123.61(18) . .
C2 N2 C11 123.79(15) . .
N1 C2 N2 117.36(16) . .
N1 C2 C13 120.70(16) . .
N2 C2 C13 121.93(16) . .
O2 C3 O1 122.38(16) . .
O2 C3 C9 118.81(16) . .
O1 C3 C9 118.64(16) . .
C12 C4 C16 119.15(17) . .
C12 C4 C9 117.74(16) . .
C16 C4 C9 123.08(16) . .
C13 C5 C8 120.21(17) . .
C17 C6 C7 119.29(17) . .
C6 C7 C16 121.90(18) . .
C1 C8 C5 117.80(18) . .
C3 C9 C4 108.25(14) . .
C15 C10 C14 118.18(18) . .
C15 C10 C11 121.94(16) . .
C14 C10 C11 119.85(16) . .
N2 C11 C10 115.42(15) . .
C17 C12 C4 121.68(18) . .
C5 C13 C2 119.12(17) . .
C15 C14 C10 120.69(17) 3_667 .
C14 C15 C10 121.14(16) 3_667 .
C7 C16 C4 118.45(17) . .
C7 C16 C19 118.34(16) . .
C4 C16 C19 123.21(17) . .
C12 C17 C6 119.47(18) . .
O3 C18 O4 125.27(16) . 3_577
O3 C18 C19 118.22(15) . 4_586
O4 C18 C19 116.51(15) 3_577 4_586
C16 C19 C18 114.02(15) . 4_585

loop_
_geom_bond_atom_site_label_1
_geom_bond_atom_site_label_2
_geom_bond_distance
_geom_bond_site_symmetry_2
Co1 O3 2.0171(12) .
Co1 O1 2.0364(14) .
Co1 O4 2.0518(12) .
Co1 N1 2.0809(16) .
Co1 O2 2.1617(13) 3_577
Co1 Co1 2.8581(8) 3_577
O1 C3 1.264(2) .
O4 C18 1.261(2) 3_577
O3 C18 1.257(2) .
O2 C3 1.254(2) .
O2 Co1 2.1616(13) 3_577
N1 C1 1.352(2) .
N1 C2 1.353(2) .
C1 C8 1.369(3) .
N2 C2 1.354(2) .
N2 C11 1.446(2) .
C2 C13 1.408(2) .
C3 C9 1.508(2) .
C4 C12 1.391(3) .
C4 C16 1.397(3) .
C4 C9 1.514(2) .
C5 C13 1.372(3) .
C5 C8 1.390(3) .
C6 C17 1.382(3) .
C6 C7 1.385(3) .
C7 C16 1.390(3) .
C10 C15 1.387(3) .
C10 C14 1.389(2) .
C10 C11 1.521(3) .
C12 C17 1.377(3) .
C14 C15 1.387(3) 3_667
C15 C14 1.387(3) 3_667
C16 C19 1.505(2) .
C18 O4 1.261(2) 3_577
C18 C19 1.518(2) 4_586
C19 C18 1.518(2) 4_585
